data_7017160
loop_
_publ_author_name
'Barrett, Simon A.'
'Kilner, Colin A.'
'Halcrow, Malcolm A.'

_publ_section_title
;
 Spin-crossover in [Fe(3-bpp)(2)][BF(4)](2) in different solvents - A
 dramatic stabilisation of the low-spin state in water.
;
_journal_issue 45
_journal_name_full 'Dalton transactions (Cambridge, England : 2003)'
_journal_page_first 12021
_journal_page_last 12024
_journal_paper_doi 10.1039/c1dt10620a
_journal_volume 40
_journal_year 2011
_chemical_formula_moiety 'C22 H18 Fe N10, 2[B F4], 2[C2 H3 N]'
_chemical_formula_sum 'C26 H24 B2 F8 Fe N12'
_chemical_formula_weight 734.04
_chemical_name_systematic
;
Bis[2,6-di(pyrazol-3-yl)pyridine]iron(II) ditetrafluoroborate
bis-acetonitrile solvate
;
_space_group_IT_number 15
_symmetry_cell_setting monoclinic
_symmetry_space_group_name_Hall '-C 2yc'
_symmetry_space_group_name_H-M 'C 1 2/c 1'
_atom_sites_solution_hydrogens geom
_atom_sites_solution_primary direct
_atom_sites_solution_secondary difmap
_audit_creation_method SHELXL-97
_cell_angle_alpha 90.00
_cell_angle_beta 93.191(6)
_cell_angle_gamma 90.00
_cell_formula_units_Z 4
_cell_length_a 11.8232(13)
_cell_length_b 23.510(2)
_cell_length_c 12.3117(14)
_cell_measurement_reflns_used 30470
_cell_measurement_temperature 150(2)
_cell_measurement_theta_max 28.45
_cell_measurement_theta_min 1.73
_cell_volume 3416.9(6)
_computing_cell_refinement 'APEX 2 software, Bruker Nonius 2004'
_computing_data_collection 'APEX 2 software, Bruker Nonius 2004'
_computing_data_reduction 'SAINT, Bruker Nonius 2004'
_computing_molecular_graphics 'XSEED (Barbour, 2001)'
_computing_publication_material 'local program'
_computing_structure_refinement 'SHELXL-97 (Sheldrick, 1997)'
_computing_structure_solution 'SHELXS-97 (Sheldrick, 1990)'
_diffrn_ambient_temperature 150(2)
_diffrn_detector_area_resol_mean '120 microns'
_diffrn_measured_fraction_theta_full 0.998
_diffrn_measured_fraction_theta_max 0.998
_diffrn_measurement_device_type 'Bruker X8 Apex diffractometer'
_diffrn_measurement_method 'Rotation images'
_diffrn_radiation_monochromator graphite
_diffrn_radiation_source 'rotating anode'
_diffrn_radiation_type MoK\a
_diffrn_radiation_wavelength 0.71073
_diffrn_reflns_av_R_equivalents 0.0560
_diffrn_reflns_av_sigmaI/netI 0.0343
_diffrn_reflns_limit_h_max 15
_diffrn_reflns_limit_h_min -15
_diffrn_reflns_limit_k_max 31
_diffrn_reflns_limit_k_min -31
_diffrn_reflns_limit_l_max 16
_diffrn_reflns_limit_l_min -16
_diffrn_reflns_number 30470
_diffrn_reflns_theta_full 28.45
_diffrn_reflns_theta_max 28.45
_diffrn_reflns_theta_min 1.73
_exptl_absorpt_coefficient_mu 0.523
_exptl_absorpt_correction_T_max 0.647
_exptl_absorpt_correction_T_min 0.631
_exptl_absorpt_correction_type multi-scan
_exptl_absorpt_process_details
;
Sheldrick, G. M. (2002). SADABS v. 2.03. University of
G/ottingen, Germany.
;
_exptl_crystal_colour orange
_exptl_crystal_density_diffrn 1.427
_exptl_crystal_density_method 'not measured'
_exptl_crystal_description fragment
_exptl_crystal_F_000 1488
_exptl_crystal_size_max 0.31
_exptl_crystal_size_mid 0.22
_exptl_crystal_size_min 0.16
_refine_diff_density_max 0.482
_refine_diff_density_min -0.621
_refine_diff_density_rms 0.063
_refine_ls_extinction_method none
_refine_ls_goodness_of_fit_ref 1.033
_refine_ls_hydrogen_treatment constr
_refine_ls_matrix_type full
_refine_ls_number_parameters 270
_refine_ls_number_reflns 4318
_refine_ls_number_restraints 36
_refine_ls_restrained_S_all 1.067
_refine_ls_R_factor_all 0.0664
_refine_ls_R_factor_gt 0.0525
_refine_ls_shift/su_max 0.001
_refine_ls_shift/su_mean 0.000
_refine_ls_structure_factor_coef Fsqd
_refine_ls_weighting_details 'calc w=1/[\s^2^(Fo^2^)+(0.0816P)^2^+4.4660P] where P=(Fo^2^+2Fc^2^)/3'
_refine_ls_weighting_scheme calc
_refine_ls_wR_factor_gt 0.1431
_refine_ls_wR_factor_ref 0.1576
_reflns_number_gt 3481
_reflns_number_total 4318
_reflns_threshold_expression >2sigma(I)
_cod_data_source_file c1dt10620a.txt
_cod_data_source_block mh361
_cod_original_sg_symbol_H-M 'C 2/c'
_cod_database_code 7017160

loop_
_symmetry_equiv_pos_as_xyz
'x, y, z'
'-x, y, -z+1/2'
'x+1/2, y+1/2, z'
'-x+1/2, y+1/2, -z+1/2'
'-x, -y, -z'
'x, -y, z-1/2'
'-x+1/2, -y+1/2, -z'
'x+1/2, -y+1/2, z-1/2'

loop_
_atom_site_label
_atom_site_type_symbol
_atom_site_fract_x
_atom_site_fract_y
_atom_site_fract_z
_atom_site_U_iso_or_equiv
_atom_site_adp_type
_atom_site_occupancy
_atom_site_symmetry_multiplicity
_atom_site_calc_flag
_atom_site_refinement_flags
_atom_site_disorder_assembly
_atom_site_disorder_group
Fe1 Fe 0.5000 0.710274(18) 0.7500 0.03227(16) Uani 1 2 d S . .
N2 N 0.5000 0.62118(13) 0.7500 0.0412(6) Uani 1 2 d S . .
C3 C 0.5387(2) 0.59197(13) 0.8413(2) 0.0493(6) Uani 1 1 d . . .
C4 C 0.5404(3) 0.53234(15) 0.8431(3) 0.0687(9) Uani 1 1 d . . .
H4 H 0.5684 0.5125 0.9062 0.082 Uiso 1 1 calc R . .
C5 C 0.5000 0.5025(2) 0.7500 0.0805(16) Uani 1 2 d S . .
H5 H 0.5000 0.4621 0.7500 0.097 Uiso 1 2 calc SR . .
C6 C 0.5760(2) 0.63097(16) 0.9306(2) 0.0559(7) Uani 1 1 d . . .
N7 N 0.56837(17) 0.68774(12) 0.90918(17) 0.0525(6) Uani 1 1 d . . .
N8 N 0.6061(2) 0.71445(18) 1.0036(2) 0.0867(12) Uani 1 1 d . . .
H8 H 0.6098 0.7516 1.0123 0.104 Uiso 1 1 calc R . .
C9 C 0.6369(3) 0.6757(3) 1.0820(3) 0.119(2) Uani 1 1 d . . .
H9 H 0.6660 0.6843 1.1536 0.142 Uiso 1 1 calc R . .
C10 C 0.6188(3) 0.6225(3) 1.0404(3) 0.0961(17) Uani 1 1 d . . .
H10 H 0.6319 0.5872 1.0767 0.115 Uiso 1 1 calc R . .
N11 N 0.5000 0.79983(12) 0.7500 0.0410(6) Uani 1 2 d S . .
C12 C 0.4099(2) 0.82878(11) 0.7884(2) 0.0482(6) Uani 1 1 d . . .
C13 C 0.4070(4) 0.88871(13) 0.7892(3) 0.0738(10) Uani 1 1 d . . .
H13 H 0.3442 0.9087 0.8154 0.089 Uiso 1 1 calc R . .
C14 C 0.5000 0.9180(2) 0.7500 0.0876(18) Uani 1 2 d S . .
H14 H 0.5000 0.9584 0.7500 0.105 Uiso 1 2 calc SR . .
C15 C 0.3201(2) 0.79024(11) 0.82420(19) 0.0435(5) Uani 1 1 d . . .
N16 N 0.33959(17) 0.73344(10) 0.80998(15) 0.0420(5) Uani 1 1 d . . .
N17 N 0.2453(2) 0.70673(12) 0.84394(18) 0.0557(6) Uani 1 1 d . . .
H17 H 0.2353 0.6696 0.8431 0.067 Uiso 1 1 calc R . .
C18 C 0.1684(3) 0.74500(18) 0.8794(2) 0.0662(9) Uani 1 1 d . . .
H18 H 0.0970 0.7360 0.9069 0.079 Uiso 1 1 calc R . .
C19 C 0.2122(3) 0.79877(16) 0.8682(2) 0.0602(8) Uani 1 1 d . . .
H19 H 0.1782 0.8339 0.8859 0.072 Uiso 1 1 calc R . .
B20A B 0.2426(12) 0.5555(6) 0.9333(12) 0.057(5) Uiso 0.34 1 d PD A 1
F21A F 0.3271(6) 0.5762(3) 1.0066(5) 0.0638(16) Uiso 0.34 1 d PD A 1
F22A F 0.1398(6) 0.5603(3) 0.9809(7) 0.082(2) Uiso 0.34 1 d PD A 1
F23A F 0.2361(10) 0.5906(5) 0.8342(9) 0.112(5) Uiso 0.34 1 d PD A 1
F24A F 0.2757(6) 0.4974(3) 0.9092(6) 0.0714(18) Uiso 0.34 1 d PD A 1
B20B B 0.2257(11) 0.5615(6) 0.9166(11) 0.054(4) Uiso 0.33 1 d PD B 2
F21B F 0.3147(8) 0.5494(4) 0.9924(8) 0.095(3) Uiso 0.33 1 d PD B 2
F22B F 0.1400(5) 0.5949(2) 0.9565(5) 0.0627(13) Uiso 0.33 1 d PD B 2
F23B F 0.2808(8) 0.5928(4) 0.8416(8) 0.073(4) Uiso 0.33 1 d PD B 2
F24B F 0.1764(6) 0.5104(3) 0.8765(6) 0.0840(18) Uiso 0.33 1 d PD B 2
B20C B 0.2346(11) 0.5499(6) 0.9155(11) 0.053(5) Uiso 0.33 1 d PD C 3
F21C F 0.2941(6) 0.5611(4) 1.0190(6) 0.0692(19) Uiso 0.33 1 d PD C 3
F22C F 0.1201(6) 0.5555(4) 0.9325(7) 0.089(2) Uiso 0.33 1 d PD C 3
F23C F 0.2644(10) 0.5867(3) 0.8279(7) 0.049(2) Uiso 0.33 1 d PD C 3
F24C F 0.2453(8) 0.4973(3) 0.8754(7) 0.084(2) Uiso 0.33 1 d PD C 3
C25A C 0.618(2) 0.9475(8) 1.114(2) 0.086(5) Uani 0.50 1 d PD D 1
H25A H 0.5727 0.9548 1.1766 0.128 Uiso 0.50 1 calc PR D 1
H25B H 0.5910 0.9720 1.0530 0.128 Uiso 0.50 1 calc PR D 1
H25C H 0.6976 0.9557 1.1327 0.128 Uiso 0.50 1 calc PR D 1
C26A C 0.605(3) 0.8871(10) 1.081(3) 0.076(6) Uani 0.50 1 d PD D 1
N27A N 0.5976(18) 0.8436(6) 1.0402(15) 0.096(5) Uani 0.50 1 d PD D 1
C25B C 0.6254(14) 0.9348(7) 1.0941(19) 0.075(4) Uani 0.50 1 d PD E 2
H25D H 0.6763 0.9510 1.0420 0.112 Uiso 0.50 1 calc PR E 2
H25E H 0.6562 0.9421 1.1684 0.112 Uiso 0.50 1 calc PR E 2
H25F H 0.5505 0.9524 1.0837 0.112 Uiso 0.50 1 calc PR E 2
C26B C 0.615(3) 0.8726(8) 1.0763(18) 0.072(5) Uani 0.50 1 d PD E 2
N27B N 0.6057(15) 0.8241(5) 1.0690(14) 0.079(3) Uani 0.50 1 d PD E 2

loop_
_atom_site_aniso_label
_atom_site_aniso_U_11
_atom_site_aniso_U_22
_atom_site_aniso_U_33
_atom_site_aniso_U_23
_atom_site_aniso_U_13
_atom_site_aniso_U_12
Fe1 0.0330(2) 0.0370(3) 0.0266(2) 0.000 0.00058(16) 0.000
N2 0.0325(13) 0.0566(17) 0.0347(14) 0.000 0.0034(10) 0.000
C3 0.0351(12) 0.0669(16) 0.0467(14) 0.0147(12) 0.0093(10) 0.0058(11)
C4 0.0553(17) 0.0674(19) 0.086(2) 0.0270(17) 0.0283(16) 0.0145(15)
C5 0.073(3) 0.058(3) 0.115(5) 0.000 0.047(3) 0.000
C6 0.0338(12) 0.099(2) 0.0353(13) 0.0106(13) 0.0020(10) 0.0057(13)
N7 0.0346(10) 0.0891(18) 0.0336(11) -0.0213(11) -0.0007(8) -0.0037(11)
N8 0.0406(13) 0.164(4) 0.0550(17) -0.058(2) 0.0024(11) -0.0122(16)
C9 0.052(2) 0.269(8) 0.0337(17) -0.030(3) -0.0093(15) -0.005(3)
C10 0.0519(19) 0.197(6) 0.0398(17) 0.032(3) 0.0008(14) 0.018(2)
N11 0.0514(16) 0.0425(15) 0.0291(13) 0.000 0.0035(11) 0.000
C12 0.0621(16) 0.0456(13) 0.0373(12) 0.0002(10) 0.0061(11) 0.0092(12)
C13 0.100(3) 0.0447(15) 0.079(2) -0.0011(15) 0.026(2) 0.0159(17)
C14 0.123(5) 0.039(2) 0.105(4) 0.000 0.039(4) 0.000
C15 0.0470(13) 0.0551(14) 0.0282(11) 0.0034(9) 0.0020(9) 0.0117(11)
N16 0.0418(10) 0.0536(12) 0.0306(9) 0.0045(8) 0.0018(8) -0.0036(9)
N17 0.0523(13) 0.0810(17) 0.0337(11) 0.0096(10) 0.0012(9) -0.0178(12)
C18 0.0423(14) 0.119(3) 0.0379(14) 0.0138(16) 0.0044(11) -0.0003(16)
C19 0.0524(16) 0.094(2) 0.0349(13) 0.0078(13) 0.0066(11) 0.0244(16)
C25A 0.105(12) 0.069(7) 0.081(10) -0.007(6) -0.006(6) 0.002(6)
C26A 0.051(8) 0.090(8) 0.088(10) -0.023(6) 0.013(5) -0.001(8)
N27A 0.089(7) 0.095(10) 0.105(12) -0.034(8) 0.012(8) 0.007(8)
C25B 0.048(5) 0.087(11) 0.089(10) 0.012(8) 0.004(5) -0.010(6)
C26B 0.047(6) 0.121(16) 0.047(7) -0.015(8) 0.005(5) 0.000(12)
N27B 0.067(5) 0.083(8) 0.087(7) -0.005(5) 0.008(5) -0.016(6)

loop_
_atom_type_symbol
_atom_type_description
_atom_type_scat_dispersion_real
_atom_type_scat_dispersion_imag
_atom_type_scat_source
C C 0.0033 0.0016 'International Tables Vol C Tables 4.2.6.8 and 6.1.1.4'
H H 0.0000 0.0000 'International Tables Vol C Tables 4.2.6.8 and 6.1.1.4'
B B 0.0013 0.0007 'International Tables Vol C Tables 4.2.6.8 and 6.1.1.4'
N N 0.0061 0.0033 'International Tables Vol C Tables 4.2.6.8 and 6.1.1.4'
F F 0.0171 0.0103 'International Tables Vol C Tables 4.2.6.8 and 6.1.1.4'
Fe Fe 0.3463 0.8444 'International Tables Vol C Tables 4.2.6.8 and 6.1.1.4'

loop_
_geom_angle_atom_site_label_1
_geom_angle_atom_site_label_2
_geom_angle_atom_site_label_3
_geom_angle
_geom_angle_site_symmetry_1
_geom_angle_site_symmetry_3
N2 Fe1 N11 180.00 . .
N2 Fe1 N16 104.72(6) . .
N11 Fe1 N16 75.28(6) . .
N16 Fe1 N16 150.56(12) 2_656 .
N2 Fe1 N7 75.70(7) . .
N11 Fe1 N7 104.30(7) . .
N16 Fe1 N7 94.69(8) 2_656 .
N16 Fe1 N7 92.50(8) . .
N7 Fe1 N7 151.40(15) 2_656 .
C3 N2 C3 120.0(4) 2_656 .
C3 N2 Fe1 120.00(18) . .
N2 C3 C4 121.1(3) . .
N2 C3 C6 111.7(3) . .
C4 C3 C6 127.1(3) . .
C3 C4 C5 118.8(3) . .
C4 C5 C4 120.0(5) . 2_656
N7 C6 C10 109.6(4) . .
N7 C6 C3 116.7(2) . .
C10 C6 C3 133.7(4) . .
C6 N7 N8 105.6(3) . .
C6 N7 Fe1 115.89(17) . .
N8 N7 Fe1 138.5(3) . .
C9 N8 N7 110.8(4) . .
N8 C9 C10 108.5(3) . .
C9 C10 C6 105.4(4) . .
C12 N11 C12 120.4(3) . 2_656
C12 N11 Fe1 119.78(16) . .
N11 C12 C13 121.2(3) . .
N11 C12 C15 112.5(2) . .
C13 C12 C15 126.2(3) . .
C14 C13 C12 117.8(3) . .
C13 C14 C13 121.4(4) 2_656 .
N16 C15 C19 110.3(3) . .
N16 C15 C12 115.5(2) . .
C19 C15 C12 134.2(3) . .
N17 N16 C15 105.3(2) . .
N17 N16 Fe1 137.89(19) . .
C15 N16 Fe1 116.80(17) . .
N16 N17 C18 111.3(3) . .
N17 C18 C19 108.1(3) . .
C18 C19 C15 105.0(3) . .
F22A B20A F21A 108.2(11) . .
F22A B20A F24A 114.5(10) . .
F21A B20A F24A 105.5(10) . .
F22A B20A F23A 107.4(11) . .
F21A B20A F23A 110.1(10) . .
F24A B20A F23A 111.1(11) . .
F23B B20B F22B 108.5(10) . .
F23B B20B F21B 101.0(9) . .
F22B B20B F21B 114.5(10) . .
F23B B20B F24B 115.0(11) . .
F22B B20B F24B 108.0(9) . .
F21B B20B F24B 110.0(10) . .
F24C B20C F22C 104.8(10) . .
F24C B20C F23C 104.3(10) . .
F22C B20C F23C 109.7(11) . .
F24C B20C F21C 116.3(11) . .
F22C B20C F21C 106.3(10) . .
F23C B20C F21C 115.0(10) . .
N27A C26A C25A 170(3) . .
N27B C26B C25B 176(3) . .

loop_
_geom_bond_atom_site_label_1
_geom_bond_atom_site_label_2
_geom_bond_distance
Fe1 N2 2.095(3)
Fe1 N11 2.106(3)
Fe1 N16 2.143(2)
Fe1 N7 2.144(2)
N2 C3 1.373(3)
C3 C4 1.402(5)
C3 C6 1.481(4)
C4 C5 1.405(5)
C6 N7 1.363(4)
C6 C10 1.430(4)
N7 N8 1.374(3)
N8 C9 1.361(7)
C9 C10 1.365(8)
N11 C12 1.370(3)
C12 C13 1.409(4)
C12 C15 1.482(4)
C13 C14 1.405(4)
C15 N16 1.368(3)
C15 C19 1.427(4)
N16 N17 1.365(3)
N17 C18 1.368(4)
C18 C19 1.376(5)
B20A F22A 1.383(13)
B20A F21A 1.396(14)
B20A F24A 1.456(14)
B20A F23A 1.471(14)
B20B F23B 1.374(13)
B20B F22B 1.393(13)
B20B F21B 1.397(14)
B20B F24B 1.413(13)
B20C F24C 1.340(14)
B20C F22C 1.388(13)
B20C F23C 1.442(13)
B20C F21C 1.445(14)
C25A C26A 1.482(15)
C26A N27A 1.139(15)
C25B C26B 1.481(14)
C26B N27B 1.151(15)

loop_
_geom_hbond_atom_site_label_D
_geom_hbond_atom_site_label_H
_geom_hbond_atom_site_label_A
_geom_hbond_distance_DH
_geom_hbond_distance_HA
_geom_hbond_distance_DA
_geom_hbond_angle_DHA
N8 H8 N27A 0.88 2.20 3.072(15) 172.9
N8 H8 N27B 0.88 1.84 2.700(15) 163.9
N17 H17 F23A 0.88 1.86 2.734(13) 171.4
N17 H17 F23B 0.88 1.88 2.711(11) 155.7
N17 H17 F23C 0.88 1.99 2.838(9) 161.4
